data_4061614
loop_
_publ_author_name
'Gagliardo, Marcella'
'Chase, Preston A.'
'Lutz, Martin'
'Spek, Anthony L.'
'Havenith, Remco W. A.'
'Hartl, Frantisek'
'van Klink, Gerard P. M.'
'van Koten, Gerard'

_publ_section_title
;
A Ruthenium(II) Complex Stabilized by a Highly
Fluorinated PCP Pincer Ligand
;
_journal_name_full Organometallics
_journal_paper_doi 10.1021/om050422n
_journal_year 2005
_chemical_formula_moiety 'C50 H42 Cl1 P3 Ru1'
_chemical_formula_sum 'C50 H42 Cl P3 Ru'
_chemical_formula_weight 872.27
_space_group_IT_number 14
_symmetry_cell_setting monoclinic
_symmetry_space_group_name_Hall '-P 2ybc'
_symmetry_space_group_name_H-M 'P 1 21/c 1'
_cell_angle_alpha 90.00
_cell_angle_beta 95.720(2)
_cell_angle_gamma 90.00
_cell_formula_units_Z 4
_cell_length_a 17.0044(5)
_cell_length_b 17.2981(6)
_cell_length_c 13.9084(4)
_cell_measurement_temperature 150(2)
_cell_volume 4070.7(2)
_diffrn_ambient_temperature 150(2)
_exptl_crystal_density_diffrn 1.423
_cod_original_sg_symbol_H-M 'P 21/c'
_cod_original_formula_sum 'C50 H42 Cl1 P3 Ru1'
_cod_database_code 4061614

loop_
_symmetry_equiv_pos_as_xyz
'x, y, z'
'-x, y+1/2, -z+1/2'
'-x, -y, -z'
'x, -y-1/2, z-1/2'

loop_
_atom_site_label
_atom_site_type_symbol
_atom_site_fract_x
_atom_site_fract_y
_atom_site_fract_z
_atom_site_U_iso_or_equiv
_atom_site_adp_type
_atom_site_occupancy
_atom_site_symmetry_multiplicity
_atom_site_calc_flag
_atom_site_refinement_flags
_atom_site_disorder_assembly
_atom_site_disorder_group
Ru1 Ru 0.236640(15) 0.450761(15) 0.304756(17) 0.02430(8) Uani 1 1 d . . .
Cl1 Cl 0.25269(5) 0.30941(5) 0.28436(5) 0.02964(19) Uani 1 1 d . . .
P1 P 0.10747(5) 0.44367(5) 0.34068(6) 0.02623(19) Uani 1 1 d . . .
P2 P 0.36909(5) 0.46568(5) 0.35075(6) 0.0295(2) Uani 1 1 d . . .
P3 P 0.22690(5) 0.52961(5) 0.17842(6) 0.0276(2) Uani 1 1 d . . .
C1 C 0.22955(19) 0.55016(19) 0.3867(2) 0.0265(7) Uani 1 1 d . . .
C2 C 0.11591(19) 0.3963(2) 0.4595(2) 0.0276(7) Uani 1 1 d . . .
C3 C 0.1232(2) 0.4385(2) 0.5449(2) 0.0345(8) Uani 1 1 d . . .
H3 H 0.1235 0.4934 0.5424 0.041 Uiso 1 1 calc R . .
C4 C 0.1302(2) 0.4011(2) 0.6342(2) 0.0367(9) Uani 1 1 d . . .
H4 H 0.1334 0.4305 0.6922 0.044 Uiso 1 1 calc R . .
C5 C 0.1324(2) 0.3220(2) 0.6383(2) 0.0390(9) Uani 1 1 d . . .
H5 H 0.1369 0.2963 0.6989 0.047 Uiso 1 1 calc R . .
C6 C 0.1281(2) 0.2799(2) 0.5531(2) 0.0416(9) Uani 1 1 d . . .
H6 H 0.1311 0.2251 0.5554 0.050 Uiso 1 1 calc R . .
C7 C 0.1194(2) 0.3170(2) 0.4651(2) 0.0357(8) Uani 1 1 d . . .
H7 H 0.1159 0.2873 0.4074 0.043 Uiso 1 1 calc R . .
C8 C 0.0207(2) 0.39554(19) 0.2800(2) 0.0283(7) Uani 1 1 d . . .
C9 C -0.0532(2) 0.4017(2) 0.3141(2) 0.0339(8) Uani 1 1 d . . .
H9 H -0.0588 0.4309 0.3709 0.041 Uiso 1 1 calc R . .
C10 C -0.1189(2) 0.3659(2) 0.2662(3) 0.0398(9) Uani 1 1 d . . .
H10 H -0.1691 0.3707 0.2901 0.048 Uiso 1 1 calc R . .
C11 C -0.1109(2) 0.3233(2) 0.1840(3) 0.0423(9) Uani 1 1 d . . .
H11 H -0.1559 0.2994 0.1504 0.051 Uiso 1 1 calc R . .
C12 C -0.0379(2) 0.3152(2) 0.1504(3) 0.0439(10) Uani 1 1 d . . .
H12 H -0.0326 0.2855 0.0939 0.053 Uiso 1 1 calc R . .
C13 C 0.0284(2) 0.3505(2) 0.1991(2) 0.0350(8) Uani 1 1 d . . .
H13 H 0.0790 0.3436 0.1767 0.042 Uiso 1 1 calc R . .
C14 C 0.07994(19) 0.54268(19) 0.3674(2) 0.0286(7) Uani 1 1 d . . .
H14A H 0.0570 0.5691 0.3080 0.034 Uiso 1 1 calc R . .
H14B H 0.0406 0.5433 0.4153 0.034 Uiso 1 1 calc R . .
C15 C 0.15550(19) 0.58225(19) 0.4079(2) 0.0273(7) Uani 1 1 d . . .
C16 C 0.1525(2) 0.6465(2) 0.4671(2) 0.0332(8) Uani 1 1 d . . .
H16 H 0.1025 0.6668 0.4792 0.040 Uiso 1 1 calc R . .
C17 C 0.2204(2) 0.6816(2) 0.5089(2) 0.0384(9) Uani 1 1 d . . .
H17 H 0.2174 0.7258 0.5489 0.046 Uiso 1 1 calc R . .
C18 C 0.2933(2) 0.6512(2) 0.4915(2) 0.0373(9) Uani 1 1 d . . .
H18 H 0.3404 0.6740 0.5214 0.045 Uiso 1 1 calc R . .
C19 C 0.29806(19) 0.5879(2) 0.4309(2) 0.0288(7) Uani 1 1 d . . .
C20 C 0.3791(2) 0.5610(2) 0.4079(2) 0.0329(8) Uani 1 1 d . . .
H20A H 0.4154 0.5579 0.4680 0.039 Uiso 1 1 calc R . .
H20B H 0.4013 0.5982 0.3637 0.039 Uiso 1 1 calc R . .
C21 C 0.4525(2) 0.4569(2) 0.2791(2) 0.0346(8) Uani 1 1 d . . .
C22 C 0.4439(2) 0.4110(2) 0.1971(3) 0.0447(10) Uani 1 1 d . . .
H22 H 0.3964 0.3825 0.1820 0.054 Uiso 1 1 calc R . .
C23 C 0.5041(3) 0.4062(3) 0.1372(3) 0.0590(12) Uani 1 1 d . . .
H23 H 0.4975 0.3750 0.0807 0.071 Uiso 1 1 calc R . .
C24 C 0.5729(3) 0.4461(3) 0.1592(3) 0.0670(14) Uani 1 1 d . . .
H24 H 0.6141 0.4428 0.1178 0.080 Uiso 1 1 calc R . .
C25 C 0.5827(3) 0.4912(3) 0.2410(3) 0.0689(15) Uani 1 1 d . . .
H25 H 0.6307 0.5186 0.2563 0.083 Uiso 1 1 calc R . .
C26 C 0.5228(2) 0.4966(3) 0.3010(3) 0.0507(11) Uani 1 1 d . . .
H26 H 0.5300 0.5277 0.3575 0.061 Uiso 1 1 calc R . .
C27 C 0.3905(2) 0.3986(2) 0.4522(2) 0.0322(8) Uani 1 1 d . . .
C28 C 0.3371(2) 0.3944(2) 0.5219(2) 0.0399(9) Uani 1 1 d . . .
H28 H 0.2926 0.4278 0.5174 0.048 Uiso 1 1 calc R . .
C29 C 0.3480(2) 0.3421(2) 0.5976(3) 0.0454(10) Uani 1 1 d . . .
H29 H 0.3108 0.3393 0.6440 0.054 Uiso 1 1 calc R . .
C30 C 0.4131(2) 0.2944(2) 0.6052(3) 0.0481(10) Uani 1 1 d . . .
H30 H 0.4215 0.2593 0.6578 0.058 Uiso 1 1 calc R . .
C31 C 0.4659(2) 0.2973(2) 0.5368(3) 0.0500(10) Uani 1 1 d . . .
H31 H 0.5104 0.2637 0.5422 0.060 Uiso 1 1 calc R . .
C32 C 0.4552(2) 0.3487(2) 0.4598(3) 0.0393(9) Uani 1 1 d . . .
H32 H 0.4919 0.3498 0.4125 0.047 Uiso 1 1 calc R . .
C33 C 0.1302(2) 0.5759(2) 0.1468(2) 0.0292(8) Uani 1 1 d . . .
C34 C 0.0685(2) 0.5256(2) 0.1185(2) 0.0311(8) Uani 1 1 d . . .
H34 H 0.0799 0.4725 0.1092 0.037 Uiso 1 1 calc R . .
C35 C -0.0096(2) 0.5508(2) 0.1034(2) 0.0347(8) Uani 1 1 d . . .
H35 H -0.0508 0.5150 0.0857 0.042 Uiso 1 1 calc R . .
C36 C -0.0267(2) 0.6277(2) 0.1141(2) 0.0398(9) Uani 1 1 d . . .
H36 H -0.0799 0.6451 0.1054 0.048 Uiso 1 1 calc R . .
C37 C 0.0339(2) 0.6794(2) 0.1377(3) 0.0424(9) Uani 1 1 d . . .
H37 H 0.0224 0.7329 0.1432 0.051 Uiso 1 1 calc R . .
C38 C 0.1117(2) 0.6540(2) 0.1535(2) 0.0369(8) Uani 1 1 d . . .
H38 H 0.1529 0.6904 0.1690 0.044 Uiso 1 1 calc R . .
C39 C 0.2991(2) 0.6090(2) 0.1792(2) 0.0379(9) Uani 1 1 d . . .
C40 C 0.3660(2) 0.6003(3) 0.1291(3) 0.0491(11) Uani 1 1 d . . .
H40 H 0.3714 0.5563 0.0895 0.059 Uiso 1 1 calc R . .
C41 C 0.4250(3) 0.6576(3) 0.1378(3) 0.0683(15) Uani 1 1 d . . .
H41 H 0.4707 0.6519 0.1043 0.082 Uiso 1 1 calc R . .
C42 C 0.4171(3) 0.7208(3) 0.1938(4) 0.0757(17) Uani 1 1 d . . .
H42 H 0.4574 0.7590 0.1988 0.091 Uiso 1 1 calc R . .
C43 C 0.3513(3) 0.7308(3) 0.2438(3) 0.0637(14) Uani 1 1 d . . .
H43 H 0.3461 0.7759 0.2818 0.076 Uiso 1 1 calc R . .
C44 C 0.2933(3) 0.6742(2) 0.2377(3) 0.0457(10) Uani 1 1 d . . .
H44 H 0.2490 0.6798 0.2737 0.055 Uiso 1 1 calc R . .
C45 C 0.2376(2) 0.4807(2) 0.0619(2) 0.0333(8) Uani 1 1 d . . .
C46 C 0.2252(2) 0.5222(2) -0.0245(2) 0.0383(9) Uani 1 1 d . . .
H46 H 0.2121 0.5756 -0.0233 0.046 Uiso 1 1 calc R . .
C47 C 0.2320(2) 0.4854(3) -0.1122(2) 0.0429(10) Uani 1 1 d . . .
H47 H 0.2233 0.5139 -0.1708 0.051 Uiso 1 1 calc R . .
C48 C 0.2512(2) 0.4080(3) -0.1149(3) 0.0432(10) Uani 1 1 d . . .
H48 H 0.2565 0.3837 -0.1752 0.052 Uiso 1 1 calc R . .
C49 C 0.2627(2) 0.3660(2) -0.0310(3) 0.0440(10) Uani 1 1 d . . .
H49 H 0.2755 0.3126 -0.0331 0.053 Uiso 1 1 calc R . .
C50 C 0.2555(2) 0.4025(2) 0.0578(2) 0.0381(9) Uani 1 1 d . . .
H50 H 0.2629 0.3734 0.1159 0.046 Uiso 1 1 calc R . .

loop_
_atom_site_aniso_label
_atom_site_aniso_U_11
_atom_site_aniso_U_22
_atom_site_aniso_U_33
_atom_site_aniso_U_23
_atom_site_aniso_U_13
_atom_site_aniso_U_12
Ru1 0.02575(15) 0.02653(14) 0.02034(13) -0.00097(11) 0.00098(10) -0.00181(12)
Cl1 0.0356(5) 0.0241(4) 0.0289(4) -0.0038(3) 0.0022(3) -0.0026(3)
P1 0.0278(4) 0.0280(5) 0.0229(4) 0.0000(4) 0.0030(3) -0.0018(4)
P2 0.0259(5) 0.0344(5) 0.0276(4) -0.0021(4) 0.0001(4) -0.0013(4)
P3 0.0280(5) 0.0332(5) 0.0212(4) 0.0011(3) 0.0000(3) -0.0049(4)
C1 0.0300(18) 0.0286(17) 0.0211(15) 0.0022(14) 0.0030(13) -0.0011(16)
C2 0.0239(17) 0.033(2) 0.0255(16) -0.0003(14) 0.0033(13) -0.0026(15)
C3 0.041(2) 0.033(2) 0.0291(17) 0.0018(15) 0.0047(15) 0.0004(17)
C4 0.042(2) 0.044(2) 0.0236(17) -0.0013(16) 0.0014(15) 0.0028(18)
C5 0.041(2) 0.046(2) 0.0302(19) 0.0107(17) 0.0024(16) 0.0020(19)
C6 0.057(3) 0.031(2) 0.038(2) 0.0062(17) 0.0116(18) 0.0025(19)
C7 0.043(2) 0.033(2) 0.0308(18) 0.0009(15) 0.0067(16) -0.0029(17)
C8 0.0310(19) 0.0280(18) 0.0254(16) 0.0016(14) 0.0002(14) -0.0037(15)
C9 0.034(2) 0.036(2) 0.0326(18) -0.0029(15) 0.0036(15) -0.0022(17)
C10 0.030(2) 0.041(2) 0.047(2) 0.0044(18) 0.0009(17) -0.0022(17)
C11 0.042(2) 0.043(2) 0.039(2) 0.0041(18) -0.0106(17) -0.0104(19)
C12 0.052(3) 0.047(2) 0.0320(19) -0.0097(17) 0.0021(18) -0.012(2)
C13 0.035(2) 0.039(2) 0.0307(18) -0.0046(16) 0.0033(15) -0.0071(17)
C14 0.0296(18) 0.0298(18) 0.0267(16) 0.0017(14) 0.0051(13) 0.0000(15)
C15 0.0333(19) 0.0270(17) 0.0216(16) 0.0032(13) 0.0029(14) -0.0004(15)
C16 0.041(2) 0.0301(19) 0.0291(17) -0.0003(15) 0.0073(16) 0.0056(17)
C17 0.052(2) 0.033(2) 0.0297(18) -0.0101(16) 0.0059(17) -0.0004(18)
C18 0.041(2) 0.041(2) 0.0287(18) -0.0091(16) -0.0026(16) -0.0084(18)
C19 0.0319(19) 0.0301(18) 0.0236(16) -0.0001(14) -0.0015(14) -0.0010(16)
C20 0.0321(19) 0.034(2) 0.0309(17) -0.0020(15) -0.0029(14) -0.0032(16)
C21 0.0311(19) 0.039(2) 0.0336(18) -0.0018(16) 0.0034(15) -0.0040(17)
C22 0.039(2) 0.049(2) 0.048(2) -0.0136(19) 0.0131(18) -0.0047(19)
C23 0.061(3) 0.066(3) 0.054(3) -0.023(2) 0.024(2) -0.009(2)
C24 0.055(3) 0.078(3) 0.074(3) -0.021(3) 0.038(2) -0.020(3)
C25 0.044(3) 0.091(4) 0.076(3) -0.029(3) 0.026(2) -0.025(3)
C26 0.037(2) 0.071(3) 0.045(2) -0.016(2) 0.0074(18) -0.013(2)
C27 0.0312(19) 0.034(2) 0.0298(18) -0.0049(15) -0.0044(15) -0.0025(16)
C28 0.036(2) 0.048(2) 0.0349(19) 0.0011(17) 0.0012(16) 0.0021(18)
C29 0.048(2) 0.053(3) 0.035(2) 0.0061(18) 0.0025(17) -0.005(2)
C30 0.053(3) 0.042(2) 0.046(2) 0.0128(19) -0.009(2) -0.004(2)
C31 0.043(2) 0.039(2) 0.066(3) 0.007(2) -0.007(2) 0.0063(19)
C32 0.035(2) 0.038(2) 0.045(2) -0.0036(18) 0.0015(17) 0.0019(18)
C33 0.0339(19) 0.0334(19) 0.0197(15) 0.0017(14) 0.0000(14) -0.0040(16)
C34 0.036(2) 0.034(2) 0.0218(16) -0.0001(14) -0.0019(14) -0.0021(16)
C35 0.0286(19) 0.048(2) 0.0260(16) -0.0030(17) -0.0025(14) -0.0057(18)
C36 0.037(2) 0.047(2) 0.035(2) 0.0010(17) -0.0005(16) 0.0073(19)
C37 0.046(2) 0.035(2) 0.046(2) 0.0010(17) 0.0032(18) 0.0083(19)
C38 0.038(2) 0.035(2) 0.0371(19) 0.0021(16) 0.0020(16) -0.0079(17)
C39 0.036(2) 0.045(2) 0.0305(18) 0.0134(17) -0.0060(16) -0.0122(18)
C40 0.034(2) 0.071(3) 0.041(2) 0.016(2) -0.0038(17) -0.014(2)
C41 0.050(3) 0.101(4) 0.052(3) 0.032(3) -0.003(2) -0.033(3)
C42 0.076(4) 0.085(4) 0.059(3) 0.035(3) -0.029(3) -0.050(3)
C43 0.079(3) 0.054(3) 0.051(3) 0.019(2) -0.027(2) -0.031(3)
C44 0.056(3) 0.039(2) 0.038(2) 0.0096(17) -0.0174(18) -0.014(2)
C45 0.0265(19) 0.053(2) 0.0208(16) 0.0011(15) 0.0031(14) -0.0019(17)
C46 0.033(2) 0.053(2) 0.0291(18) 0.0062(16) 0.0055(15) 0.0028(18)
C47 0.037(2) 0.070(3) 0.0218(18) 0.0035(18) 0.0010(15) -0.003(2)
C48 0.034(2) 0.069(3) 0.0277(19) -0.0074(19) 0.0075(16) -0.004(2)
C49 0.049(2) 0.049(2) 0.034(2) -0.0062(18) 0.0072(17) -0.002(2)
C50 0.041(2) 0.046(2) 0.0275(18) -0.0008(16) 0.0032(16) -0.0046(18)

loop_
_geom_bond_atom_site_label_1
_geom_bond_atom_site_label_2
_geom_bond_distance
_geom_bond_site_symmetry_2
_geom_bond_publ_flag
Ru1 C1 2.073(3) . ?
Ru1 P3 2.2174(9) . ?
Ru1 P2 2.2937(9) . ?
Ru1 P1 2.3039(9) . ?
Ru1 Cl1 2.4797(8) . ?
P1 C14 1.824(3) . ?
P1 C8 1.826(3) . ?
P1 C2 1.838(3) . ?
P2 C21 1.819(3) . ?
P2 C20 1.831(3) . ?
P2 C27 1.835(4) . ?
P3 C39 1.841(4) . ?
P3 C33 1.843(4) . ?
P3 C45 1.853(3) . ?
C1 C19 1.421(5) . ?
C1 C15 1.433(4) . ?
C2 C7 1.375(5) . ?
C2 C3 1.390(4) . ?
C3 C4 1.395(5) . ?
C3 H3 0.9500 . ?
C4 C5 1.369(5) . ?
C4 H4 0.9500 . ?
C5 C6 1.387(5) . ?
C5 H5 0.9500 . ?
C6 C7 1.376(5) . ?
C6 H6 0.9500 . ?
C7 H7 0.9500 . ?
C8 C13 1.386(5) . ?
C8 C9 1.390(5) . ?
C9 C10 1.388(5) . ?
C9 H9 0.9500 . ?
C10 C11 1.379(5) . ?
C10 H10 0.9500 . ?
C11 C12 1.377(5) . ?
C11 H11 0.9500 . ?
C12 C13 1.397(5) . ?
C12 H12 0.9500 . ?
C13 H13 0.9500 . ?
C14 C15 1.514(5) . ?
C14 H14A 0.9900 . ?
C14 H14B 0.9900 . ?
C15 C16 1.388(5) . ?
C16 C17 1.381(5) . ?
C16 H16 0.9500 . ?
C17 C18 1.390(5) . ?
C17 H17 0.9500 . ?
C18 C19 1.390(5) . ?
C18 H18 0.9500 . ?
C19 C20 1.519(5) . ?
C20 H20A 0.9900 . ?
C20 H20B 0.9900 . ?
C21 C22 1.386(5) . ?
C21 C26 1.387(5) . ?
C22 C23 1.386(5) . ?
C22 H22 0.9500 . ?
C23 C24 1.368(6) . ?
C23 H23 0.9500 . ?
C24 C25 1.375(6) . ?
C24 H24 0.9500 . ?
C25 C26 1.383(5) . ?
C25 H25 0.9500 . ?
C26 H26 0.9500 . ?
C27 C28 1.394(5) . ?
C27 C32 1.395(5) . ?
C28 C29 1.386(5) . ?
C28 H28 0.9500 . ?
C29 C30 1.377(6) . ?
C29 H29 0.9500 . ?
C30 C31 1.372(6) . ?
C30 H30 0.9500 . ?
C31 C32 1.390(5) . ?
C31 H31 0.9500 . ?
C32 H32 0.9500 . ?
C33 C34 1.389(5) . ?
C33 C38 1.392(5) . ?
C34 C35 1.393(5) . ?
C34 H34 0.9500 . ?
C35 C36 1.372(5) . ?
C35 H35 0.9500 . ?
C36 C37 1.380(5) . ?
C36 H36 0.9500 . ?
C37 C38 1.391(5) . ?
C37 H37 0.9500 . ?
C38 H38 0.9500 . ?
C39 C40 1.400(5) . ?
C39 C44 1.402(5) . ?
C40 C41 1.407(6) . ?
C40 H40 0.9500 . ?
C41 C42 1.358(8) . ?
C41 H41 0.9500 . ?
C42 C43 1.385(7) . ?
C42 H42 0.9500 . ?
C43 C44 1.387(6) . ?
C43 H43 0.9500 . ?
C44 H44 0.9500 . ?
C45 C50 1.389(5) . ?
C45 C46 1.398(5) . ?
C46 C47 1.391(5) . ?
C46 H46 0.9500 . ?
C47 C48 1.380(6) . ?
C47 H47 0.9500 . ?
C48 C49 1.372(5) . ?
C48 H48 0.9500 . ?
C49 C50 1.404(5) . ?
C49 H49 0.9500 . ?
C50 H50 0.9500 . ?
